data_4507620
loop_
_publ_author_name
'Karanam, Maheswararao'
'Choudhury, Angshuman Roy'

_publ_section_title
;
 Structural Landscape of Pure Enrofloxacin and Its Novel Salts: Enhanced
 Solubility for Better Pharmaceutical Applicability
;
_journal_issue 4
_journal_name_full 'Crystal Growth &amp; Design'
_journal_page_first 1626
_journal_paper_doi 10.1021/cg301831s
_journal_volume 13
_journal_year 2013
_chemical_formula_moiety 'C19 H22 F N3 O3'
_chemical_formula_sum 'C19 H22 F N3 O3'
_chemical_formula_weight 359.4
_chemical_name_systematic
;
 1-Cyclopropyl-7-(4-ethyl-1-piperazinyl)-6-fluoro-1,4-dihydro-4-oxo-3-
 quinolonecarboxylic acid
;
_space_group_crystal_system monoclinic
_space_group_IT_number 14
_space_group_name_Hall '-P 2ybc'
_space_group_name_H-M_alt 'P 1 21/c 1'
_symmetry_space_group_name_Hall '-P 2ybc'
_symmetry_space_group_name_H-M 'P 1 21/c 1'
_atom_sites_solution_hydrogens geom
_atom_sites_solution_primary direct
_atom_sites_solution_secondary difmap
_audit_creation_date 2012-12-12T23:13:17-00:00
_audit_creation_method 'WinGX routine CIF_UPDATE'
_cell_angle_alpha 90
_cell_angle_beta 133.7980(10)
_cell_angle_gamma 90
_cell_formula_units_Z 4
_cell_length_a 13.9345(4)
_cell_length_b 6.8516(2)
_cell_length_c 25.1563(5)
_cell_measurement_reflns_used 9816
_cell_measurement_temperature 100.0
_cell_measurement_theta_max 60.079
_cell_measurement_theta_min 2.973
_cell_volume 1733.56(8)
_computing_data_reduction 'SAINT v8.27A (Bruker, 2012)'
_computing_molecular_graphics
;
O. V. Dolomanov, L. J. Bourhis, R. J. Gildea, J. A. K. Howard and H. Puschmann,
OLEX2: a complete structure solution, refinement and analysis program.
        J. Appl. Cryst. (2009). 42, 339-341.
;
_computing_publication_material
;
O. V. Dolomanov, L. J. Bourhis, R. J. Gildea, J. A. K. Howard and H. Puschmann,
OLEX2: a complete structure solution, refinement and analysis program.
        J. Appl. Cryst. (2009). 42, 339-341.
;
_computing_structure_refinement
;
        SHELXL, G.M. Sheldrick, Acta Cryst.
        (2008). A64, 112-122
;
_computing_structure_solution
;
        SHELXS, G.M. Sheldrick, Acta Cryst.
        (2008). A64, 112-122
;
_diffrn_ambient_temperature 100.0
_diffrn_measured_fraction_theta_full 0.97
_diffrn_measured_fraction_theta_max 0.974
_diffrn_measurement_device_type 'Bruker APEX-II CCD'
_diffrn_measurement_method '\f and \w scans'
_diffrn_radiation_monochromator graphite
_diffrn_radiation_type MoK\a
_diffrn_radiation_wavelength 0.71073
_diffrn_reflns_av_R_equivalents 0.0297
_diffrn_reflns_limit_h_max 17
_diffrn_reflns_limit_h_min -17
_diffrn_reflns_limit_k_max 8
_diffrn_reflns_limit_k_min -8
_diffrn_reflns_limit_l_max 31
_diffrn_reflns_limit_l_min -31
_diffrn_reflns_number 11883
_diffrn_reflns_theta_full 25
_diffrn_reflns_theta_max 26.37
_diffrn_reflns_theta_min 1.69
_diffrn_source 'fine-focus sealed tube'
_diffrn_standards_number 0
_exptl_absorpt_coefficient_mu 0.102
_exptl_absorpt_correction_T_max 0.752
_exptl_absorpt_correction_T_min 0.7054
_exptl_absorpt_correction_type multi-scan
_exptl_absorpt_process_details
;
        SADABS-2012/1 (Bruker,2012) was used for absorption correction.
        wR2(int) was 0.0555 before and 0.0492 after correction.
        The Ratio of minimum to maximum transmission is 0.9380.
        The \l/2 correction factor is 0.0015.
;
_exptl_crystal_colour 'clear light yellow'
_exptl_crystal_density_diffrn 1.377
_exptl_crystal_density_method 'not measured'
_exptl_crystal_description block
_exptl_crystal_F_000 760
_exptl_crystal_size_max 0.4
_exptl_crystal_size_mid 0.3
_exptl_crystal_size_min 0.2
_refine_diff_density_max 0.258
_refine_diff_density_min -0.23
_refine_diff_density_rms 0.044
_refine_ls_extinction_method none
_refine_ls_goodness_of_fit_ref 1.064
_refine_ls_hydrogen_treatment refall
_refine_ls_matrix_type full
_refine_ls_number_parameters 323
_refine_ls_number_reflns 3462
_refine_ls_number_restraints 0
_refine_ls_restrained_S_all 1.064
_refine_ls_R_factor_all 0.0353
_refine_ls_R_factor_gt 0.0324
_refine_ls_shift/su_max 0
_refine_ls_shift/su_mean 0
_refine_ls_structure_factor_coef Fsqd
_refine_ls_weighting_details 'calc w=1/[\s^2^(Fo^2^)+(0.0593P)^2^+0.2431P] where P=(Fo^2^+2Fc^2^)/3'
_refine_ls_weighting_scheme calc
_refine_ls_wR_factor_gt 0.0912
_refine_ls_wR_factor_ref 0.0935
_reflns_number_gt 3138
_reflns_number_total 3462
_reflns_threshold_expression >2sigma(I)
_cod_data_source_file cg301831s_si_002.cif
_cod_data_source_block new
_cod_original_cell_volume 1733.55(8)
_cod_database_code 4507620

loop_
_space_group_symop_id
_space_group_symop_operation_xyz
1 'x, y, z'
2 '-x, y+1/2, -z+1/2'
3 '-x, -y, -z'
4 'x, -y-1/2, z-1/2'

loop_
_atom_site_label
_atom_site_type_symbol
_atom_site_fract_x
_atom_site_fract_y
_atom_site_fract_z
_atom_site_U_iso_or_equiv
_atom_site_adp_type
_atom_site_occupancy
_atom_site_symmetry_multiplicity
_atom_site_calc_flag
H1 H -0.3297(16) 0.811(2) 0.1164(9) 0.042(4) Uiso 1 1 d
H3 H -0.0097(14) 0.8049(19) 0.1325(8) 0.024(3) Uiso 1 1 d
H6 H 0.3334(13) 0.8450(18) 0.3922(7) 0.021(3) Uiso 1 1 d
H9 H -0.0466(12) 0.8582(18) 0.3432(7) 0.017(3) Uiso 1 1 d
H11 H 0.2322(12) 0.9969(18) 0.4376(6) 0.014(3) Uiso 1 1 d
H12A H 0.1161(14) 0.671(2) 0.4496(7) 0.025(3) Uiso 1 1 d
H12B H 0.2132(14) 0.8344(19) 0.5134(8) 0.025(3) Uiso 1 1 d
H13A H 0.2829(13) 0.587(2) 0.4510(7) 0.023(3) Uiso 1 1 d
H13B H 0.3864(13) 0.7397(19) 0.5165(7) 0.023(3) Uiso 1 1 d
H14A H 0.5039(13) 0.6736(19) 0.4209(7) 0.021(3) Uiso 1 1 d
H14B H 0.5598(13) 0.894(2) 0.4403(7) 0.023(3) Uiso 1 1 d
H15A H 0.6301(12) 0.5777(19) 0.3978(7) 0.022(3) Uiso 1 1 d
H15B H 0.7262(13) 0.6789(18) 0.4767(7) 0.021(3) Uiso 1 1 d
H16A H 0.5620(12) 0.7718(19) 0.2925(7) 0.018(3) Uiso 1 1 d
H16B H 0.6191(13) 0.989(2) 0.3079(7) 0.025(3) Uiso 1 1 d
H17A H 0.4940(11) 1.0937(18) 0.3334(6) 0.014(3) Uiso 1 1 d
H17B H 0.3991(12) 0.9969(19) 0.2540(7) 0.020(3) Uiso 1 1 d
H18A H 0.7971(13) 0.654(2) 0.3915(7) 0.023(3) Uiso 1 1 d
H18B H 0.8334(13) 0.884(2) 0.3964(7) 0.027(3) Uiso 1 1 d
H19A H 0.9522(14) 0.874(2) 0.5269(8) 0.029(3) Uiso 1 1 d
H19B H 0.9308(13) 0.643(2) 0.5210(7) 0.024(3) Uiso 1 1 d
H19C H 1.0167(15) 0.740(2) 0.5074(8) 0.030(4) Uiso 1 1 d
C1 C -0.13647(9) 0.83047(13) 0.23656(5) 0.0128(2) Uani 1 1 d
C2 C -0.11254(9) 0.81716(12) 0.18986(5) 0.01229(19) Uani 1 1 d
C3 C 0.05948(10) 0.81727(14) 0.18550(5) 0.0139(2) Uani 1 1 d
C4 C 0.18893(10) 0.82103(14) 0.21978(5) 0.0146(2) Uani 1 1 d
C5 C 0.29643(10) 0.83177(13) 0.29782(5) 0.0134(2) Uani 1 1 d
C6 C 0.26273(10) 0.83537(13) 0.33867(5) 0.0131(2) Uani 1 1 d
C7 C 0.12943(9) 0.83084(12) 0.30429(5) 0.01154(19) Uani 1 1 d
C8 C 0.02572(9) 0.82243(13) 0.22687(5) 0.0121(2) Uani 1 1 d
C9 C -0.03163(10) 0.84241(13) 0.31160(5) 0.01270(19) Uani 1 1 d
C10 C -0.27343(10) 0.83750(13) 0.20672(5) 0.0152(2) Uani 1 1 d
C11 C 0.20011(9) 0.86880(14) 0.42553(5) 0.0128(2) Uani 1 1 d
C12 C 0.18892(10) 0.76254(15) 0.47312(5) 0.0171(2) Uani 1 1 d
C13 C 0.29477(10) 0.70565(15) 0.47426(5) 0.0164(2) Uani 1 1 d
C14 C 0.53220(9) 0.77882(15) 0.40769(5) 0.0156(2) Uani 1 1 d
C15 C 0.65332(9) 0.70538(14) 0.42355(5) 0.0157(2) Uani 1 1 d
C16 C 0.59047(9) 0.88980(15) 0.32304(5) 0.0167(2) Uani 1 1 d
C17 C 0.47057(9) 0.96814(14) 0.30646(5) 0.0158(2) Uani 1 1 d
C18 C 0.81629(10) 0.78139(17) 0.41759(6) 0.0193(2) Uani 1 1 d
C19 C 0.93825(10) 0.75767(17) 0.49955(6) 0.0206(2) Uani 1 1 d
N3 N 0.69898(8) 0.84941(12) 0.40212(4) 0.01412(18) Uani 1 1 d
N1 N 0.09684(8) 0.83877(11) 0.34585(4) 0.01164(17) Uani 1 1 d
N2 N 0.42615(8) 0.82562(12) 0.32949(5) 0.01449(18) Uani 1 1 d
O1 O -0.37112(7) 0.82291(11) 0.13326(4) 0.01962(17) Uani 1 1 d
O2 O -0.29593(7) 0.85578(11) 0.24491(4) 0.02147(18) Uani 1 1 d
O3 O -0.20550(7) 0.80297(10) 0.12034(4) 0.01536(16) Uani 1 1 d
F1 F 0.21701(6) 0.80459(10) 0.17818(3) 0.02068(16) Uani 1 1 d

loop_
_atom_site_aniso_label
_atom_site_aniso_U_11
_atom_site_aniso_U_22
_atom_site_aniso_U_33
_atom_site_aniso_U_23
_atom_site_aniso_U_13
_atom_site_aniso_U_12
C1 0.0122(5) 0.0101(4) 0.0151(5) 0.0002(3) 0.0091(4) -0.0003(3)
C2 0.0137(5) 0.0071(4) 0.0130(4) 0.0005(3) 0.0081(4) 0.0002(3)
C3 0.0154(5) 0.0130(4) 0.0114(4) 0.0003(3) 0.0086(4) 0.0002(3)
C4 0.0186(5) 0.0146(4) 0.0155(5) 0.0005(3) 0.0136(4) 0.0003(3)
C5 0.0136(5) 0.0111(4) 0.0157(5) 0.0009(3) 0.0102(4) 0.0003(3)
C6 0.0135(5) 0.0122(4) 0.0124(4) -0.0002(3) 0.0084(4) -0.0009(3)
C7 0.0141(5) 0.0084(4) 0.0133(4) 0.0001(3) 0.0099(4) -0.0005(3)
C8 0.0134(5) 0.0094(4) 0.0125(4) 0.0004(3) 0.0085(4) -0.0001(3)
C9 0.0146(5) 0.0102(4) 0.0156(4) -0.0002(3) 0.0113(4) -0.0004(3)
C10 0.0137(5) 0.0121(4) 0.0183(5) -0.0002(3) 0.0105(4) -0.0010(3)
C11 0.0136(4) 0.0131(4) 0.0105(4) -0.0013(3) 0.0078(4) -0.0013(3)
C12 0.0181(5) 0.0203(5) 0.0135(4) 0.0000(4) 0.0111(4) -0.0013(4)
C13 0.0168(5) 0.0166(5) 0.0123(4) 0.0005(4) 0.0088(4) 0.0018(4)
C14 0.0132(5) 0.0208(5) 0.0139(4) 0.0022(4) 0.0098(4) -0.0004(4)
C15 0.0146(5) 0.0167(5) 0.0164(5) 0.0027(4) 0.0110(4) 0.0009(3)
C16 0.0156(5) 0.0216(5) 0.0151(5) 0.0025(4) 0.0115(4) 0.0014(4)
C17 0.0154(5) 0.0164(5) 0.0187(5) 0.0040(4) 0.0129(4) 0.0008(3)
C18 0.0154(5) 0.0288(6) 0.0179(5) 0.0012(4) 0.0130(4) 0.0033(4)
C19 0.0145(5) 0.0286(6) 0.0188(5) 0.0027(4) 0.0116(4) 0.0022(4)
N3 0.0124(4) 0.0185(4) 0.0147(4) 0.0013(3) 0.0106(3) 0.0007(3)
N1 0.0123(4) 0.0120(4) 0.0105(4) -0.0006(3) 0.0079(3) -0.0009(3)
N2 0.0127(4) 0.0172(4) 0.0147(4) 0.0028(3) 0.0098(3) 0.0002(3)
O1 0.0116(3) 0.0249(4) 0.0167(4) -0.0005(3) 0.0076(3) -0.0005(3)
O2 0.0172(4) 0.0277(4) 0.0229(4) -0.0024(3) 0.0152(3) -0.0023(3)
O3 0.0132(3) 0.0160(3) 0.0113(3) 0.0001(2) 0.0064(3) 0.0000(2)
F1 0.0194(3) 0.0325(4) 0.0158(3) -0.0016(2) 0.0143(3) -0.0008(2)

loop_
_atom_type_symbol
_atom_type_description
_atom_type_scat_dispersion_real
_atom_type_scat_dispersion_imag
_atom_type_scat_source
C C 0.0033 0.0016 'International Tables Vol C Tables 4.2.6.8 and 6.1.1.4'
H H 0 0 'International Tables Vol C Tables 4.2.6.8 and 6.1.1.4'
N N 0.0061 0.0033 'International Tables Vol C Tables 4.2.6.8 and 6.1.1.4'
O O 0.0106 0.006 'International Tables Vol C Tables 4.2.6.8 and 6.1.1.4'
F F 0.0171 0.0103 'International Tables Vol C Tables 4.2.6.8 and 6.1.1.4'

loop_
_geom_angle_atom_site_label_1
_geom_angle_atom_site_label_2
_geom_angle_atom_site_label_3
_geom_angle
C2 C1 C10 122.25(9)
C9 C1 C2 120.15(9)
C9 C1 C10 117.57(9)
C1 C2 C8 115.69(8)
O3 C2 C1 122.79(9)
O3 C2 C8 121.52(9)
C4 C3 C8 120.43(9)
C3 C4 C5 122.89(9)
F1 C4 C3 118.41(9)
F1 C4 C5 118.63(9)
C6 C5 C4 116.54(9)
N2 C5 C4 120.03(9)
N2 C5 C6 123.29(9)
C5 C6 C7 121.45(9)
C6 C7 C8 120.36(9)
N1 C7 C6 120.88(9)
N1 C7 C8 118.75(9)
C3 C8 C2 120.04(9)
C3 C8 C7 118.32(9)
C7 C8 C2 121.64(9)
N1 C9 C1 123.82(9)
O1 C10 C1 114.60(9)
O2 C10 C1 123.37(9)
O2 C10 O1 122.03(9)
C12 C11 C13 60.29(6)
N1 C11 C12 118.61(8)
N1 C11 C13 119.30(8)
C11 C12 C13 59.94(6)
C11 C13 C12 59.77(6)
N2 C14 C15 109.24(8)
N3 C15 C14 111.42(8)
N3 C16 C17 110.21(8)
N2 C17 C16 109.93(8)
N3 C18 C19 112.78(8)
C15 N3 C16 108.87(8)
C15 N3 C18 112.07(8)
C16 N3 C18 109.39(7)
C7 N1 C11 120.61(8)
C9 N1 C7 119.86(8)
C9 N1 C11 119.05(8)
C5 N2 C14 118.91(8)
C5 N2 C17 119.42(8)
C14 N2 C17 111.51(8)

loop_
_geom_bond_atom_site_label_1
_geom_bond_atom_site_label_2
_geom_bond_distance
C1 C2 1.4289(13)
C1 C9 1.3737(13)
C1 C10 1.4916(13)
C2 C8 1.4482(13)
C2 O3 1.2689(12)
C3 C4 1.3583(14)
C3 C8 1.4082(13)
C4 C5 1.4259(13)
C4 F1 1.3518(11)
C5 C6 1.3946(14)
C5 N2 1.3822(13)
C6 C7 1.4054(14)
C7 C8 1.4103(13)
C7 N1 1.3998(12)
C9 N1 1.3464(13)
C10 O1 1.3401(12)
C10 O2 1.2058(13)
C11 C12 1.4986(13)
C11 C13 1.5013(13)
C11 N1 1.4624(11)
C12 C13 1.5065(14)
C14 C15 1.5260(13)
C14 N2 1.4604(12)
C15 N3 1.4642(12)
C16 C17 1.5129(13)
C16 N3 1.4686(12)
C17 N2 1.4727(12)
C18 C19 1.5216(14)
C18 N3 1.4697(12)
